data_4072340
loop_
_publ_author_name
'Wilson, Polly A.'
'Wright, Joseph A.'
'Oganesyan, Vasily S.'
'Lancaster, Simon J.'
'Bochmann, Manfred'

_publ_section_title
;
 Structural Characterization of a Cationic Zirconocene Dimethylaniline
 Complex and Related Catalytically Relevant Species
;
_journal_issue 23
_journal_name_full Organometallics
_journal_page_first 6371
_journal_paper_doi 10.1021/om800783h
_journal_volume 27
_journal_year 2008
_chemical_formula_moiety 'C42 H36 F2 Zr2, 2(C24 B F20), 2(C7 H8)'
_chemical_formula_structural '[{(IPCF)Zr(\m-F)}2][B(C6F5)4]2.2(C7H8)'
_chemical_formula_sum 'C104 H52 B2 F42 Zr2'
_chemical_formula_weight 2303.52
_chemical_name_common 'Compound 5'
_chemical_name_systematic
;
 ?
;
_space_group_IT_number 14
_symmetry_cell_setting monoclinic
_symmetry_Int_Tables_number 14
_symmetry_space_group_name_Hall '-P 2ybc'
_symmetry_space_group_name_H-M 'P 1 21/c 1'
_atom_sites_solution_hydrogens geom
_atom_sites_solution_primary direct
_atom_sites_solution_secondary difmap
_cell_angle_alpha 90.00
_cell_angle_beta 91.183(2)
_cell_angle_gamma 90.00
_cell_formula_units_Z 2
_cell_length_a 13.045(2)
_cell_length_b 12.697(2)
_cell_length_c 26.825(5)
_cell_measurement_reflns_used 746
_cell_measurement_temperature 120(2)
_cell_measurement_theta_max 18.94
_cell_measurement_theta_min 4.66
_cell_volume 4442.1(13)
_computing_cell_refinement 'Bruker SAINT (Bruker, 2004)'
_computing_data_collection 'Bruker APEX2 (Bruker, 2004)'
_computing_data_reduction 'Bruker SAINT (Bruker, 2004)'
_computing_molecular_graphics 'ORTEP-3 (Farrugia, 1997)'
_computing_publication_material
;
 SHELXL-97 (Sheldrick, 2008), PLATON (Spek, 2003), WinGX (Farrugia, 1999)
 and enCIFer (Allen <i>et al.</i>, 2004)
;
_computing_structure_refinement 'SHELXL-97 (Sheldrick, 2008)'
_computing_structure_solution 'SIR-92  (Altomare <i>et al.</i>, 1993)'
_diffrn_ambient_temperature 120(2)
_diffrn_measured_fraction_theta_full 0.992
_diffrn_measured_fraction_theta_max 0.992
_diffrn_measurement_device_type 'Bruker SMART APEX2 CCD diffractometer'
_diffrn_measurement_method 'fine-slice \w scans'
_diffrn_radiation_monochromator 'silicon 111'
_diffrn_radiation_source 'Daresbury SRS station 16.2smx'
_diffrn_radiation_type synchrotron
_diffrn_radiation_wavelength 0.79770
_diffrn_reflns_av_R_equivalents 0.1090
_diffrn_reflns_av_sigmaI/netI 0.1206
_diffrn_reflns_limit_h_max 13
_diffrn_reflns_limit_h_min -13
_diffrn_reflns_limit_k_max 13
_diffrn_reflns_limit_k_min -12
_diffrn_reflns_limit_l_max 23
_diffrn_reflns_limit_l_min -28
_diffrn_reflns_number 16371
_diffrn_reflns_theta_full 24.82
_diffrn_reflns_theta_max 24.82
_diffrn_reflns_theta_min 4.63
_diffrn_standards_decay_% 5
_diffrn_standards_number 0
_exptl_absorpt_coefficient_mu 0.376
_exptl_absorpt_correction_T_max 0.9634
_exptl_absorpt_correction_T_min 0.722
_exptl_absorpt_correction_type multi-scan
_exptl_absorpt_process_details '(Bruker SADABS; Bruker, 2004)'
_exptl_crystal_colour green
_exptl_crystal_density_diffrn 1.722
_exptl_crystal_density_method 'not measured'
_exptl_crystal_description block
_exptl_crystal_F_000 2288
_exptl_crystal_size_max 0.10
_exptl_crystal_size_mid 0.10
_exptl_crystal_size_min 0.10
_refine_diff_density_max 0.638
_refine_diff_density_min -0.461
_refine_diff_density_rms 0.085
_refine_ls_extinction_method none
_refine_ls_goodness_of_fit_ref 0.959
_refine_ls_hydrogen_treatment constr
_refine_ls_matrix_type full
_refine_ls_number_parameters 679
_refine_ls_number_reflns 5381
_refine_ls_number_restraints 0
_refine_ls_restrained_S_all 0.959
_refine_ls_R_factor_all 0.1135
_refine_ls_R_factor_gt 0.0565
_refine_ls_shift/su_max 0.003
_refine_ls_shift/su_mean 0.000
_refine_ls_structure_factor_coef Fsqd
_refine_ls_weighting_details 'calc w=1/[\s^2^(Fo^2^)+(0.0488P)^2^] where P=(Fo^2^+2Fc^2^)/3'
_refine_ls_weighting_scheme calc
_refine_ls_wR_factor_gt 0.1047
_refine_ls_wR_factor_ref 0.1267
_reflns_number_gt 3198
_reflns_number_total 5381
_reflns_threshold_expression I>2\s(I)
_cod_data_source_file om800783h_si_001.cif
_cod_data_source_block 5
_cod_original_sg_symbol_H-M 'P 21/c'
_cod_database_code 4072340

loop_
_symmetry_equiv_pos_as_xyz
'x, y, z'
'-x, y+1/2, -z+1/2'
'-x, -y, -z'
'x, -y-1/2, z-1/2'

loop_
_atom_site_label
_atom_site_type_symbol
_atom_site_fract_x
_atom_site_fract_y
_atom_site_fract_z
_atom_site_U_iso_or_equiv
_atom_site_adp_type
_atom_site_occupancy
_atom_site_symmetry_multiplicity
_atom_site_calc_flag
_atom_site_refinement_flags
Zr1 Zr 0.44185(5) 0.87471(6) 0.00218(3) 0.0265(2) Uani 1 1 d .
C1 C 0.4414(6) 0.6914(6) 0.0241(3) 0.035(2) Uani 1 1 d .
C2 C 0.4684(6) 0.7465(6) 0.0706(3) 0.031(2) Uani 1 1 d .
C3 C 0.5700(6) 0.7866(6) 0.0676(3) 0.034(2) Uani 1 1 d .
C4 C 0.6109(6) 0.7587(6) 0.0215(3) 0.035(2) Uani 1 1 d .
C5 C 0.5315(6) 0.7013(6) -0.0067(3) 0.035(2) Uani 1 1 d .
C6 C 0.5535(7) 0.6726(6) -0.0569(3) 0.045(2) Uani 1 1 d .
H6 H 0.5033 0.6386 -0.0773 0.055 Uiso 1 1 calc R
C7 C 0.6508(8) 0.6957(7) -0.0754(4) 0.063(3) Uani 1 1 d .
H7 H 0.6651 0.6775 -0.1089 0.076 Uiso 1 1 calc R
C8 C 0.7284(7) 0.7449(7) -0.0462(4) 0.061(3) Uani 1 1 d .
H8 H 0.7944 0.7564 -0.0595 0.073 Uiso 1 1 calc R
C9 C 0.7077(6) 0.7758(6) 0.0015(4) 0.051(3) Uani 1 1 d .
H9 H 0.7596 0.8092 0.0212 0.061 Uiso 1 1 calc R
C10 C 0.6149(7) 0.8423(6) 0.1095(4) 0.046(2) Uani 1 1 d .
H10 H 0.6850 0.8627 0.1094 0.055 Uiso 1 1 calc R
C11 C 0.5566(8) 0.8649(7) 0.1489(3) 0.052(2) Uani 1 1 d .
H11 H 0.5853 0.9036 0.1761 0.062 Uiso 1 1 calc R
C12 C 0.4536(7) 0.8322(6) 0.1504(3) 0.049(2) Uani 1 1 d .
H12 H 0.4139 0.8509 0.1784 0.058 Uiso 1 1 calc R
C13 C 0.4085(6) 0.7733(6) 0.1124(3) 0.038(2) Uani 1 1 d .
H13 H 0.3390 0.7515 0.1141 0.046 Uiso 1 1 calc R
C14 C 0.3349(6) 0.6543(6) 0.0069(3) 0.035(2) Uani 1 1 d .
C15 C 0.2963(5) 0.7583(6) -0.0141(3) 0.035(2) Uani 1 1 d .
C16 C 0.3239(5) 0.8033(6) -0.0604(3) 0.033(2) Uani 1 1 d .
H16 H 0.3535 0.7663 -0.0873 0.040 Uiso 1 1 calc R
C17 C 0.3007(6) 0.9113(7) -0.0600(3) 0.044(2) Uani 1 1 d .
H17 H 0.3106 0.9585 -0.0870 0.052 Uiso 1 1 calc R
C18 C 0.2613(6) 0.9378(7) -0.0144(3) 0.040(2) Uani 1 1 d .
H18 H 0.2395 1.0058 -0.0044 0.048 Uiso 1 1 calc R
C19 C 0.2595(5) 0.8443(6) 0.0149(3) 0.035(2) Uani 1 1 d .
H19 H 0.2373 0.8399 0.0483 0.042 Uiso 1 1 calc R
C20 C 0.2694(6) 0.6128(6) 0.0494(3) 0.041(2) Uani 1 1 d .
H20A H 0.2497 0.6715 0.0709 0.061 Uiso 1 1 calc R
H20B H 0.3090 0.5613 0.0691 0.061 Uiso 1 1 calc R
H20C H 0.2076 0.5790 0.0355 0.061 Uiso 1 1 calc R
C21 C 0.3372(6) 0.5669(6) -0.0334(3) 0.044(2) Uani 1 1 d .
H21A H 0.2679 0.5390 -0.0389 0.066 Uiso 1 1 calc R
H21B H 0.3829 0.5100 -0.0221 0.066 Uiso 1 1 calc R
H21C H 0.3624 0.5964 -0.0646 0.066 Uiso 1 1 calc R
C22 C 0.2995(6) 0.1853(6) 0.2353(3) 0.034(2) Uani 1 1 d .
C23 C 0.3069(5) 0.1267(6) 0.1935(3) 0.0310(19) Uani 1 1 d .
C24 C 0.2215(6) 0.0722(6) 0.1763(3) 0.030(2) Uani 1 1 d .
C25 C 0.1261(5) 0.0716(6) 0.1984(3) 0.0258(19) Uani 1 1 d .
C26 C 0.1246(5) 0.1353(6) 0.2403(3) 0.0274(18) Uani 1 1 d .
C27 C 0.2086(6) 0.1890(6) 0.2589(3) 0.0284(19) Uani 1 1 d .
C28 C -0.0669(5) -0.0075(6) 0.2130(3) 0.0262(19) Uani 1 1 d .
C29 C -0.1709(5) 0.0116(6) 0.2070(3) 0.0248(18) Uani 1 1 d .
C30 C -0.2430(5) -0.0108(6) 0.2428(3) 0.0240(18) Uani 1 1 d .
C31 C -0.2138(6) -0.0575(5) 0.2861(3) 0.0270(19) Uani 1 1 d .
C32 C -0.1127(6) -0.0842(5) 0.2947(3) 0.0270(19) Uani 1 1 d .
C33 C -0.0432(5) -0.0584(6) 0.2578(3) 0.030(2) Uani 1 1 d .
C34 C -0.0022(5) 0.0883(6) 0.1249(3) 0.0215(18) Uani 1 1 d .
C35 C 0.0314(5) 0.0723(6) 0.0764(3) 0.032(2) Uani 1 1 d .
C36 C 0.0192(5) 0.1429(7) 0.0379(3) 0.0298(19) Uani 1 1 d .
C37 C -0.0303(5) 0.2341(7) 0.0455(3) 0.033(2) Uani 1 1 d .
C38 C -0.0650(5) 0.2578(6) 0.0931(3) 0.032(2) Uani 1 1 d .
C39 C -0.0483(5) 0.1861(6) 0.1311(3) 0.0257(19) Uani 1 1 d .
C40 C 0.0463(5) -0.1129(6) 0.1552(3) 0.0299(19) Uani 1 1 d .
C41 C 0.1263(6) -0.1794(6) 0.1693(3) 0.0284(19) Uani 1 1 d .
C42 C 0.1324(6) -0.2846(6) 0.1564(3) 0.033(2) Uani 1 1 d .
C43 C 0.0548(6) -0.3294(7) 0.1283(3) 0.035(2) Uani 1 1 d .
C44 C -0.0255(6) -0.2677(7) 0.1128(3) 0.032(2) Uani 1 1 d .
C45 C -0.0287(6) -0.1653(6) 0.1267(3) 0.030(2) Uani 1 1 d .
C46 C 0.7165(6) 0.4084(6) 0.1776(3) 0.034(2) Uani 1 1 d .
H46 H 0.7806 0.3732 0.1805 0.041 Uiso 1 1 calc R
C47 C 0.6263(6) 0.3586(6) 0.1921(3) 0.033(2) Uani 1 1 d .
C48 C 0.5347(6) 0.4118(7) 0.1873(3) 0.051(3) Uani 1 1 d .
H48 H 0.4733 0.3780 0.1970 0.061 Uiso 1 1 calc R
C49 C 0.5298(7) 0.5123(8) 0.1689(3) 0.057(3) Uani 1 1 d .
H49 H 0.4655 0.5470 0.1659 0.068 Uiso 1 1 calc R
C50 C 0.6182(7) 0.5637(7) 0.1546(3) 0.048(2) Uani 1 1 d .
H50 H 0.6154 0.6337 0.1420 0.058 Uiso 1 1 calc R
C51 C 0.7109(6) 0.5105(7) 0.1590(3) 0.044(2) Uani 1 1 d .
H51 H 0.7719 0.5447 0.1490 0.052 Uiso 1 1 calc R
C52 C 0.6322(6) 0.2469(6) 0.2119(3) 0.048(2) Uani 1 1 d .
H52A H 0.6815 0.2438 0.2399 0.071 Uiso 1 1 calc R
H52B H 0.6544 0.1996 0.1853 0.071 Uiso 1 1 calc R
H52C H 0.5644 0.2251 0.2231 0.071 Uiso 1 1 calc R
B1 B 0.0260(6) 0.0099(7) 0.1735(3) 0.025(2) Uani 1 1 d .
F1 F 0.5501(3) 0.9681(3) -0.05708(17) 0.0467(13) Uani 1 1 d .
F2 F 0.3811(3) 0.2390(3) 0.25352(16) 0.0491(13) Uani 1 1 d .
F3 F 0.3960(3) 0.1193(4) 0.16905(16) 0.0502(12) Uani 1 1 d .
F4 F 0.2341(3) 0.0167(3) 0.13248(15) 0.0344(11) Uani 1 1 d .
F5 F 0.0377(3) 0.1467(3) 0.26656(14) 0.0331(11) Uani 1 1 d .
F6 F 0.1999(3) 0.2493(3) 0.30118(15) 0.0380(11) Uani 1 1 d .
F7 F -0.2093(3) 0.0538(3) 0.16386(14) 0.0291(10) Uani 1 1 d .
F8 F -0.3430(3) 0.0145(3) 0.23503(14) 0.0359(11) Uani 1 1 d .
F9 F -0.2835(3) -0.0798(3) 0.32179(14) 0.0377(11) Uani 1 1 d .
F10 F -0.0829(3) -0.1323(3) 0.33705(14) 0.0351(11) Uani 1 1 d .
F11 F 0.0564(3) -0.0840(3) 0.26881(14) 0.0328(11) Uani 1 1 d .
F12 F 0.0837(3) -0.0176(3) 0.06426(14) 0.0369(11) Uani 1 1 d .
F13 F 0.0583(3) 0.1221(3) -0.00757(14) 0.0417(11) Uani 1 1 d .
F14 F -0.0442(3) 0.3063(4) 0.00880(16) 0.0460(12) Uani 1 1 d .
F15 F -0.1134(3) 0.3500(3) 0.10158(15) 0.0428(12) Uani 1 1 d .
F16 F -0.0799(3) 0.2141(3) 0.17674(15) 0.0320(10) Uani 1 1 d .
F17 F 0.2045(3) -0.1433(3) 0.19884(15) 0.0375(11) Uani 1 1 d .
F18 F 0.2131(3) -0.3423(3) 0.17246(16) 0.0445(12) Uani 1 1 d .
F19 F 0.0607(4) -0.4318(4) 0.11569(17) 0.0523(13) Uani 1 1 d .
F20 F -0.1039(3) -0.3110(3) 0.08567(16) 0.0453(12) Uani 1 1 d .
F21 F -0.1136(3) -0.1091(3) 0.11073(14) 0.0341(11) Uani 1 1 d .

loop_
_atom_site_aniso_label
_atom_site_aniso_U_11
_atom_site_aniso_U_22
_atom_site_aniso_U_33
_atom_site_aniso_U_23
_atom_site_aniso_U_13
_atom_site_aniso_U_12
Zr1 0.0253(4) 0.0261(4) 0.0274(5) 0.0009(4) -0.0110(3) 0.0027(4)
C1 0.034(5) 0.027(5) 0.042(6) -0.001(4) -0.015(4) 0.002(4)
C2 0.033(5) 0.029(5) 0.030(5) 0.009(4) -0.004(4) 0.002(4)
C3 0.039(5) 0.028(5) 0.033(6) 0.007(4) -0.014(4) 0.006(4)
C4 0.025(5) 0.038(6) 0.042(6) 0.003(4) -0.010(4) 0.001(4)
C5 0.032(5) 0.026(5) 0.047(6) 0.001(4) 0.005(5) 0.008(4)
C6 0.055(6) 0.031(5) 0.050(6) -0.010(4) 0.003(5) 0.014(5)
C7 0.066(7) 0.047(7) 0.078(8) -0.007(6) 0.030(6) 0.020(6)
C8 0.034(6) 0.044(7) 0.106(10) -0.002(6) 0.024(6) 0.001(5)
C9 0.031(6) 0.030(6) 0.092(9) 0.000(5) -0.006(5) 0.011(4)
C10 0.041(5) 0.034(6) 0.061(7) 0.014(5) -0.025(5) -0.009(4)
C11 0.078(7) 0.045(6) 0.032(6) 0.002(5) -0.020(5) -0.005(6)
C12 0.071(7) 0.032(6) 0.042(6) 0.004(4) -0.004(5) -0.018(5)
C13 0.051(5) 0.025(5) 0.038(6) 0.006(4) -0.009(5) -0.009(4)
C14 0.038(5) 0.037(6) 0.029(5) 0.001(4) -0.004(4) 0.001(4)
C15 0.028(5) 0.030(5) 0.045(6) -0.004(5) -0.006(4) -0.008(4)
C16 0.041(5) 0.027(5) 0.032(6) 0.005(4) -0.001(4) 0.000(4)
C17 0.036(5) 0.036(6) 0.057(7) 0.020(5) -0.020(5) -0.004(4)
C18 0.029(5) 0.045(6) 0.047(6) -0.003(5) -0.002(4) 0.007(4)
C19 0.032(5) 0.034(6) 0.038(5) 0.001(4) 0.000(4) -0.001(4)
C20 0.040(5) 0.038(5) 0.045(6) -0.001(4) -0.006(4) -0.005(4)
C21 0.049(5) 0.038(5) 0.046(6) 0.000(4) -0.004(4) -0.003(4)
C22 0.028(5) 0.041(6) 0.033(6) -0.001(4) -0.005(4) -0.006(4)
C23 0.011(4) 0.040(5) 0.042(6) 0.011(5) 0.001(4) -0.003(4)
C24 0.037(5) 0.028(5) 0.026(5) 0.005(4) -0.004(4) 0.004(4)
C25 0.020(4) 0.026(5) 0.032(5) 0.004(4) 0.003(4) 0.003(4)
C26 0.023(4) 0.038(5) 0.022(5) 0.005(4) 0.003(4) -0.001(4)
C27 0.038(5) 0.024(5) 0.023(5) -0.001(4) -0.007(4) -0.001(4)
C28 0.024(5) 0.033(5) 0.021(5) 0.006(4) -0.005(4) -0.004(4)
C29 0.026(5) 0.030(5) 0.019(5) 0.004(4) 0.000(4) 0.001(4)
C30 0.017(4) 0.022(5) 0.033(5) 0.000(4) -0.005(4) 0.002(4)
C31 0.031(5) 0.019(5) 0.031(5) 0.003(4) 0.011(4) -0.006(4)
C32 0.030(5) 0.022(5) 0.029(5) 0.002(4) -0.004(4) 0.002(4)
C33 0.024(5) 0.027(5) 0.038(6) -0.011(4) 0.004(4) 0.001(4)
C34 0.017(4) 0.032(5) 0.015(5) -0.007(4) -0.006(3) -0.006(4)
C35 0.024(4) 0.027(5) 0.045(6) -0.010(5) -0.002(4) -0.009(4)
C36 0.034(5) 0.043(6) 0.012(5) -0.001(4) 0.012(4) 0.000(4)
C37 0.025(5) 0.042(6) 0.034(6) 0.009(5) -0.001(4) -0.007(4)
C38 0.019(4) 0.031(5) 0.046(6) 0.005(5) 0.002(4) 0.004(4)
C39 0.020(4) 0.029(5) 0.028(5) 0.002(4) 0.001(4) 0.002(4)
C40 0.027(4) 0.041(5) 0.022(5) 0.000(4) 0.009(4) -0.004(4)
C41 0.026(5) 0.032(5) 0.027(5) 0.001(4) -0.001(4) 0.001(4)
C42 0.040(5) 0.026(5) 0.032(5) 0.002(4) 0.008(4) 0.007(4)
C43 0.044(6) 0.025(5) 0.035(6) 0.002(4) 0.008(4) -0.001(5)
C44 0.046(5) 0.034(6) 0.017(5) -0.002(4) 0.004(4) -0.016(5)
C45 0.028(5) 0.032(6) 0.030(5) 0.003(4) 0.004(4) 0.000(4)
C46 0.036(5) 0.037(6) 0.029(5) -0.010(4) -0.010(4) 0.001(4)
C47 0.030(5) 0.035(6) 0.034(5) -0.005(4) -0.005(4) 0.000(4)
C48 0.027(5) 0.042(6) 0.083(7) 0.016(5) -0.003(5) 0.010(4)
C49 0.046(6) 0.053(7) 0.072(7) 0.003(6) -0.002(5) 0.013(5)
C50 0.071(7) 0.031(6) 0.043(6) 0.006(4) -0.016(5) -0.001(6)
C51 0.039(5) 0.059(7) 0.033(6) -0.010(5) -0.006(4) -0.010(5)
C52 0.047(5) 0.042(6) 0.054(6) 0.007(5) -0.006(4) 0.000(5)
B1 0.032(5) 0.022(5) 0.020(5) 0.004(4) -0.003(4) -0.003(4)
F1 0.035(3) 0.029(3) 0.074(3) 0.023(2) -0.028(2) -0.003(2)
F2 0.042(3) 0.053(3) 0.052(3) 0.001(2) -0.015(2) -0.020(3)
F3 0.028(3) 0.070(3) 0.052(3) -0.006(3) 0.006(2) -0.016(3)
F4 0.027(2) 0.044(3) 0.033(3) -0.008(2) 0.0034(19) -0.005(2)
F5 0.031(2) 0.037(3) 0.032(3) -0.010(2) 0.002(2) -0.004(2)
F6 0.041(3) 0.036(3) 0.037(3) -0.006(2) -0.011(2) -0.003(2)
F7 0.032(2) 0.037(3) 0.019(3) 0.006(2) -0.0033(19) 0.000(2)
F8 0.025(3) 0.040(3) 0.043(3) 0.003(2) -0.004(2) -0.001(2)
F9 0.042(3) 0.042(3) 0.030(3) 0.010(2) 0.009(2) -0.006(2)
F10 0.043(2) 0.035(3) 0.027(3) 0.011(2) 0.005(2) -0.001(2)
F11 0.025(2) 0.044(3) 0.029(3) 0.010(2) -0.0068(19) 0.003(2)
F12 0.043(3) 0.037(3) 0.032(3) -0.007(2) 0.007(2) -0.003(2)
F13 0.045(2) 0.058(3) 0.022(3) 0.003(2) 0.006(2) -0.006(3)
F14 0.045(3) 0.055(3) 0.038(3) 0.015(3) -0.002(2) -0.001(2)
F15 0.043(3) 0.040(3) 0.046(3) 0.010(2) 0.004(2) 0.011(2)
F16 0.039(3) 0.035(3) 0.023(3) -0.001(2) 0.004(2) -0.001(2)
F17 0.036(3) 0.040(3) 0.036(3) -0.001(2) -0.004(2) 0.005(2)
F18 0.055(3) 0.033(3) 0.045(3) 0.008(2) 0.006(2) 0.013(2)
F19 0.076(4) 0.024(3) 0.057(3) 0.001(2) 0.008(3) -0.001(3)
F20 0.059(3) 0.038(3) 0.040(3) -0.010(2) 0.003(2) -0.011(2)
F21 0.031(2) 0.039(3) 0.032(3) -0.002(2) -0.002(2) -0.004(2)

loop_
_atom_type_symbol
_atom_type_description
_atom_type_scat_dispersion_real
_atom_type_scat_dispersion_imag
_atom_type_scat_source
C C 0.0033 0.0016 'International Tables Vol C Tables 4.2.6.8 and 6.1.1.4'
H H 0.0000 0.0000 'International Tables Vol C Tables 4.2.6.8 and 6.1.1.4'
B B 0.0013 0.0007 'International Tables Vol C Tables 4.2.6.8 and 6.1.1.4'
F F 0.0171 0.0103 'International Tables Vol C Tables 4.2.6.8 and 6.1.1.4'
Zr Zr -2.9673 0.5597 'International Tables Vol C Tables 4.2.6.8 and 6.1.1.4'

loop_
_geom_angle_atom_site_label_1
_geom_angle_atom_site_label_2
_geom_angle_atom_site_label_3
_geom_angle
_geom_angle_site_symmetry_1
_geom_angle_site_symmetry_3
C1 Zr1 C16 78.6(2) . .
C1 Zr1 C15 56.6(2) . .
C16 Zr1 C15 33.9(2) . .
C1 Zr1 C19 78.8(3) . .
C16 Zr1 C19 55.4(3) . .
C15 Zr1 C19 34.1(2) . .
C1 Zr1 F1 129.2(2) . .
C16 Zr1 F1 95.6(2) . .
C15 Zr1 F1 129.3(2) . .
C19 Zr1 F1 137.9(2) . .
C1 Zr1 C2 35.0(2) . .
C16 Zr1 C2 110.2(2) . .
C15 Zr1 C2 80.3(3) . .
C19 Zr1 C2 85.1(3) . .
F1 Zr1 C2 136.52(19) . .
C1 Zr1 F1 129.4(2) . 3_675
C16 Zr1 F1 136.8(2) . 3_675
C15 Zr1 F1 128.1(2) . 3_675
C19 Zr1 F1 94.2(2) . 3_675
F1 Zr1 F1 88.73(16) . 3_675
C2 Zr1 F1 94.9(2) . 3_675
C1 Zr1 C17 109.7(3) . .
C16 Zr1 C17 33.0(2) . .
C15 Zr1 C17 55.5(3) . .
C19 Zr1 C17 54.3(3) . .
F1 Zr1 C17 84.5(2) . .
C2 Zr1 C17 135.0(3) . .
F1 Zr1 C17 105.6(2) 3_675 .
C1 Zr1 C5 34.5(2) . .
C16 Zr1 C5 84.0(3) . .
C15 Zr1 C5 79.3(3) . .
C19 Zr1 C5 109.4(2) . .
F1 Zr1 C5 95.0(2) . .
C2 Zr1 C5 55.5(3) . .
F1 Zr1 C5 138.5(2) 3_675 .
C17 Zr1 C5 115.9(3) . .
C1 Zr1 C18 110.1(3) . .
C16 Zr1 C18 54.5(3) . .
C15 Zr1 C18 55.9(3) . .
C19 Zr1 C18 33.3(2) . .
F1 Zr1 C18 106.3(2) . .
C2 Zr1 C18 117.2(3) . .
F1 Zr1 C18 82.9(2) 3_675 .
C17 Zr1 C18 31.9(2) . .
C5 Zr1 C18 134.3(3) . .
C1 Zr1 C3 55.4(2) . .
C16 Zr1 C3 133.1(2) . .
C15 Zr1 C3 110.0(3) . .
C19 Zr1 C3 116.4(3) . .
F1 Zr1 C3 105.7(2) . .
C2 Zr1 C3 32.0(2) . .
F1 Zr1 C3 85.85(19) 3_675 .
C17 Zr1 C3 165.1(2) . .
C5 Zr1 C3 53.3(3) . .
C18 Zr1 C3 145.8(3) . .
C1 Zr1 C4 55.2(2) . .
C16 Zr1 C4 115.7(2) . .
C15 Zr1 C4 109.5(2) . .
C19 Zr1 C4 133.1(2) . .
F1 Zr1 C4 84.8(2) . .
C2 Zr1 C4 52.8(2) . .
F1 Zr1 C4 107.54(19) 3_675 .
C17 Zr1 C4 144.9(3) . .
C5 Zr1 C4 32.5(2) . .
C18 Zr1 C4 165.2(3) . .
C3 Zr1 C4 30.5(2) . .
C5 C1 C2 105.0(6) . .
C5 C1 C14 126.4(7) . .
C2 C1 C14 127.2(7) . .
C5 C1 Zr1 76.7(4) . .
C2 C1 Zr1 75.2(4) . .
C14 C1 Zr1 103.4(4) . .
C13 C2 C3 119.2(7) . .
C13 C2 C1 131.1(7) . .
C3 C2 C1 109.3(7) . .
C13 C2 Zr1 110.9(5) . .
C3 C2 Zr1 80.7(4) . .
C1 C2 Zr1 69.8(4) . .
C4 C3 C2 109.3(7) . .
C4 C3 C10 131.0(8) . .
C2 C3 C10 119.6(8) . .
C4 C3 Zr1 76.6(4) . .
C2 C3 Zr1 67.2(4) . .
C10 C3 Zr1 123.4(5) . .
C9 C4 C3 131.4(8) . .
C9 C4 C5 120.9(8) . .
C3 C4 C5 107.7(7) . .
C9 C4 Zr1 125.7(5) . .
C3 C4 Zr1 73.0(4) . .
C5 C4 Zr1 66.7(4) . .
C6 C5 C1 133.9(7) . .
C6 C5 C4 117.3(7) . .
C1 C5 C4 108.7(7) . .
C6 C5 Zr1 114.7(5) . .
C1 C5 Zr1 68.8(4) . .
C4 C5 Zr1 80.8(4) . .
C7 C6 C5 118.8(8) . .
C7 C6 H6 120.6 . .
C5 C6 H6 120.6 . .
C6 C7 C8 122.5(9) . .
C6 C7 H7 118.7 . .
C8 C7 H7 118.7 . .
C9 C8 C7 119.5(9) . .
C9 C8 H8 120.3 . .
C7 C8 H8 120.3 . .
C8 C9 C4 120.7(8) . .
C8 C9 H9 119.7 . .
C4 C9 H9 119.7 . .
C11 C10 C3 119.3(8) . .
C11 C10 H10 120.4 . .
C3 C10 H10 120.4 . .
C10 C11 C12 121.0(8) . .
C10 C11 H11 119.5 . .
C12 C11 H11 119.5 . .
C13 C12 C11 121.9(8) . .
C13 C12 H12 119.0 . .
C11 C12 H12 119.0 . .
C12 C13 C2 118.5(8) . .
C12 C13 H13 120.8 . .
C2 C13 H13 120.8 . .
C15 C14 C1 97.9(6) . .
C15 C14 C20 112.9(6) . .
C1 C14 C20 113.5(6) . .
C15 C14 C21 112.0(6) . .
C1 C14 C21 113.6(6) . .
C20 C14 C21 107.0(6) . .
C16 C15 C19 105.1(7) . .
C16 C15 C14 125.9(7) . .
C19 C15 C14 125.2(7) . .
C16 C15 Zr1 72.6(4) . .
C19 C15 Zr1 73.0(4) . .
C14 C15 Zr1 102.1(4) . .
C17 C16 C15 109.2(7) . .
C17 C16 Zr1 76.4(4) . .
C15 C16 Zr1 73.5(4) . .
C17 C16 H16 125.4 . .
C15 C16 H16 125.4 . .
Zr1 C16 H16 116.7 . .
C18 C17 C16 109.2(7) . .
C18 C17 Zr1 74.7(5) . .
C16 C17 Zr1 70.6(4) . .
C18 C17 H17 125.4 . .
C16 C17 H17 125.4 . .
Zr1 C17 H17 121.0 . .
C17 C18 C19 107.3(7) . .
C17 C18 Zr1 73.4(4) . .
C19 C18 Zr1 70.4(4) . .
C17 C18 H18 126.4 . .
C19 C18 H18 126.4 . .
Zr1 C18 H18 121.6 . .
C18 C19 C15 109.2(7) . .
C18 C19 Zr1 76.3(4) . .
C15 C19 Zr1 72.9(4) . .
C18 C19 H19 125.4 . .
C15 C19 H19 125.4 . .
Zr1 C19 H19 117.2 . .
C14 C20 H20A 109.5 . .
C14 C20 H20B 109.5 . .
H20A C20 H20B 109.5 . .
C14 C20 H20C 109.5 . .
H20A C20 H20C 109.5 . .
H20B C20 H20C 109.5 . .
C14 C21 H21A 109.5 . .
C14 C21 H21B 109.5 . .
H21A C21 H21B 109.5 . .
C14 C21 H21C 109.5 . .
H21A C21 H21C 109.5 . .
H21B C21 H21C 109.5 . .
F2 C22 C23 120.7(7) . .
F2 C22 C27 120.4(7) . .
C23 C22 C27 118.9(7) . .
F3 C23 C22 121.2(7) . .
F3 C23 C24 120.0(7) . .
C22 C23 C24 118.8(7) . .
F4 C24 C23 115.4(7) . .
F4 C24 C25 118.9(7) . .
C23 C24 C25 125.6(7) . .
C26 C25 C24 111.8(7) . .
C26 C25 B1 125.5(6) . .
C24 C25 B1 122.5(7) . .
F5 C26 C27 115.2(7) . .
F5 C26 C25 120.7(6) . .
C27 C26 C25 124.1(7) . .
C22 C27 F6 119.4(7) . .
C22 C27 C26 120.8(7) . .
F6 C27 C26 119.8(7) . .
C29 C28 C33 112.4(6) . .
C29 C28 B1 129.5(6) . .
C33 C28 B1 117.7(6) . .
F7 C29 C28 120.6(6) . .
F7 C29 C30 115.2(6) . .
C28 C29 C30 124.1(6) . .
C31 C30 F8 119.3(6) . .
C31 C30 C29 120.1(6) . .
F8 C30 C29 120.6(6) . .
C30 C31 F9 121.0(6) . .
C30 C31 C32 120.3(7) . .
F9 C31 C32 118.8(7) . .
F10 C32 C31 121.0(7) . .
F10 C32 C33 121.8(6) . .
C31 C32 C33 117.2(7) . .
F11 C33 C28 119.4(6) . .
F11 C33 C32 114.8(7) . .
C28 C33 C32 125.8(7) . .
C39 C34 C35 112.7(7) . .
C39 C34 B1 121.8(6) . .
C35 C34 B1 124.7(7) . .
F12 C35 C36 114.4(7) . .
F12 C35 C34 120.7(7) . .
C36 C35 C34 124.8(7) . .
C37 C36 F13 119.8(7) . .
C37 C36 C35 119.7(7) . .
F13 C36 C35 120.5(7) . .
C36 C37 F14 121.9(7) . .
C36 C37 C38 119.4(7) . .
F14 C37 C38 118.6(7) . .
F15 C38 C39 120.9(7) . .
F15 C38 C37 120.1(7) . .
C39 C38 C37 119.0(7) . .
F16 C39 C38 116.8(7) . .
F16 C39 C34 119.0(6) . .
C38 C39 C34 124.2(7) . .
C41 C40 C45 111.9(7) . .
C41 C40 B1 127.9(7) . .
C45 C40 B1 119.7(7) . .
F17 C41 C42 115.2(7) . .
F17 C41 C40 120.4(7) . .
C42 C41 C40 124.4(7) . .
F18 C42 C43 120.9(7) . .
F18 C42 C41 119.6(7) . .
C43 C42 C41 119.5(8) . .
F19 C43 C44 121.7(8) . .
F19 C43 C42 119.5(7) . .
C44 C43 C42 118.8(8) . .
C45 C44 F20 120.7(8) . .
C45 C44 C43 119.6(8) . .
F20 C44 C43 119.6(7) . .
C44 C45 F21 116.1(7) . .
C44 C45 C40 125.7(7) . .
F21 C45 C40 118.2(7) . .
C51 C46 C47 118.9(7) . .
C51 C46 H46 120.6 . .
C47 C46 H46 120.6 . .
C48 C47 C46 119.0(8) . .
C48 C47 C52 122.0(7) . .
C46 C47 C52 119.0(7) . .
C49 C48 C47 121.7(8) . .
C49 C48 H48 119.2 . .
C47 C48 H48 119.2 . .
C48 C49 C50 120.4(8) . .
C48 C49 H49 119.8 . .
C50 C49 H49 119.8 . .
C49 C50 C51 118.4(8) . .
C49 C50 H50 120.8 . .
C51 C50 H50 120.8 . .
C50 C51 C46 121.6(8) . .
C50 C51 H51 119.2 . .
C46 C51 H51 119.2 . .
C47 C52 H52A 109.5 . .
C47 C52 H52B 109.5 . .
H52A C52 H52B 109.5 . .
C47 C52 H52C 109.5 . .
H52A C52 H52C 109.5 . .
H52B C52 H52C 109.5 . .
C28 B1 C25 113.0(6) . .
C28 B1 C40 101.0(6) . .
C25 B1 C40 115.8(6) . .
C28 B1 C34 115.4(6) . .
C25 B1 C34 101.0(5) . .
C40 B1 C34 111.2(6) . .
Zr1 F1 Zr1 91.27(16) . 3_675

loop_
_geom_bond_atom_site_label_1
_geom_bond_atom_site_label_2
_geom_bond_distance
_geom_bond_site_symmetry_2
Zr1 C1 2.401(7) .
Zr1 C16 2.428(7) .
Zr1 C15 2.439(7) .
Zr1 C19 2.441(7) .
Zr1 F1 2.454(4) .
Zr1 C2 2.473(7) .
Zr1 F1 2.481(5) 3_675
Zr1 C17 2.502(7) .
Zr1 C5 2.506(7) .
Zr1 C18 2.518(7) .
Zr1 C3 2.647(7) .
Zr1 C4 2.693(7) .
C1 C5 1.457(10) .
C1 C2 1.468(10) .
C1 C14 1.528(10) .
C2 C13 1.420(10) .
C2 C3 1.423(10) .
C3 C4 1.404(10) .
C3 C10 1.442(11) .
C4 C9 1.399(11) .
C4 C5 1.464(10) .
C5 C6 1.429(10) .
C6 C7 1.403(11) .
C6 H6 0.9500 .
C7 C8 1.413(12) .
C7 H7 0.9500 .
C8 C9 1.369(12) .
C8 H8 0.9500 .
C9 H9 0.9500 .
C10 C11 1.346(11) .
C10 H10 0.9500 .
C11 C12 1.408(11) .
C11 H11 0.9500 .
C12 C13 1.387(10) .
C12 H12 0.9500 .
C13 H13 0.9500 .
C14 C15 1.517(10) .
C14 C20 1.533(10) .
C14 C21 1.550(10) .
C15 C16 1.420(10) .
C15 C19 1.429(10) .
C16 C17 1.404(10) .
C16 H16 0.9500 .
C17 C18 1.378(10) .
C17 H17 0.9500 .
C18 C19 1.423(10) .
C18 H18 0.9500 .
C19 H19 0.9500 .
C20 H20A 0.9800 .
C20 H20B 0.9800 .
C20 H20C 0.9800 .
C21 H21A 0.9800 .
C21 H21B 0.9800 .
C21 H21C 0.9800 .
C22 F2 1.347(8) .
C22 C23 1.353(10) .
C22 C27 1.356(10) .
C23 F3 1.349(7) .
C23 C24 1.383(10) .
C24 F4 1.383(8) .
C24 C25 1.390(9) .
C25 C26 1.384(9) .
C25 B1 1.652(10) .
C26 F5 1.356(7) .
C26 C27 1.376(9) .
C27 F6 1.375(8) .
C28 C29 1.384(9) .
C28 C33 1.393(9) .
C28 B1 1.640(10) .
C29 F7 1.362(7) .
C29 C30 1.387(9) .
C30 C31 1.352(9) .
C30 F8 1.356(7) .
C31 F9 1.363(7) .
C31 C32 1.376(9) .
C32 F10 1.340(7) .
C32 C33 1.396(9) .
C33 F11 1.366(8) .
C34 C39 1.390(9) .
C34 C35 1.396(10) .
C34 B1 1.675(10) .
C35 F12 1.373(8) .
C35 C36 1.376(10) .
C36 C37 1.344(10) .
C36 F13 1.358(7) .
C37 F14 1.355(8) .
C37 C38 1.395(10) .
C38 F15 1.352(8) .
C38 C39 1.380(10) .
C39 F16 1.347(8) .
C40 C41 1.389(10) .
C40 C45 1.397(10) .
C40 B1 1.659(11) .
C41 F17 1.358(8) .
C41 C42 1.383(10) .
C42 F18 1.345(8) .
C42 C43 1.374(10) .
C43 F19 1.345(8) .
C43 C44 1.367(10) .
C44 C45 1.354(10) .
C44 F20 1.358(8) .
C45 F21 1.380(8) .
C46 C51 1.390(10) .
C46 C47 1.398(10) .
C46 H46 0.9500 .
C47 C48 1.377(10) .
C47 C52 1.515(10) .
C48 C49 1.369(11) .
C48 H48 0.9500 .
C49 C50 1.386(11) .
C49 H49 0.9500 .
C50 C51 1.388(11) .
C50 H50 0.9500 .
C51 H51 0.9500 .
C52 H52A 0.9800 .
C52 H52B 0.9800 .
C52 H52C 0.9800 .
F1 Zr1 2.481(5) 3_675
